data_7237368
loop_
_publ_author_name
'Jiang, Dongmei'
'Yang, Xiaoping'
'Zheng, Xiaohui'
'Bo, Le'
'Zhu, Ting'
'Chen, Hongfen'
'Zhang, Lijie'
'Huang, Shaoming'

_publ_section_title
;
 Self-assembly of luminescent 12-metal Zn--Ln planar nanoclusters with
 sensing properties towards nitro explosives
;
_journal_issue 31
_journal_name_full 'Journal of Materials Chemistry C'
_journal_page_first 8513
_journal_paper_doi 10.1039/C8TC02426J
_journal_volume 6
_journal_year 2018
_chemical_formula_moiety 'C86 H72 N6 Nd2 O24 Zn2'
_chemical_formula_sum 'C86 H72 N6 Nd2 O24 Zn2'
_chemical_formula_weight 1992.72
_chemical_name_systematic Cluster-1
_chemical_properties_physical Heat-sensitive
_space_group_IT_number 61
_space_group_name_Hall '-P 2ac 2ab'
_space_group_name_H-M_alt 'P b c a'
_symmetry_cell_setting orthorhombic
_symmetry_space_group_name_H-M 'P b c a'
_atom_sites_solution_hydrogens geom
_atom_sites_solution_primary direct
_atom_sites_solution_secondary difmap
_audit_creation_method SHELXL-97
_audit_update_record
;
2018-05-13 deposited with the CCDC.
2018-07-20 downloaded from the CCDC.
;
_cell_angle_alpha 90.00
_cell_angle_beta 90.00
_cell_angle_gamma 90.00
_cell_formula_units_Z 4
_cell_length_a 15.923(3)
_cell_length_b 20.416(4)
_cell_length_c 24.500(5)
_cell_measurement_reflns_used 8123
_cell_measurement_temperature 190(1)
_cell_measurement_theta_max 27.3901
_cell_measurement_theta_min 1.3277
_cell_volume 7965(3)
_computing_cell_refinement 'Collect software, Nonius B.V. 1998'
_computing_data_collection 'Collect software, Nonius B.V. 1998'
_computing_data_reduction
;
DENZO and Scalepack (Otwinoski and Minor, 1997)
;
_computing_molecular_graphics 'XP SHELXTL/PC, Siemens Analytical'
_computing_structure_refinement 'XL SHELXTL/PC, Siemens Analytical'
_computing_structure_solution
;

SIR97 - Altomare A., Burla M.C., Camalli M., Cascarano G.L., Giacovazzo C., 
Guagliardi A., Moliterni A.G.G., Polidori G.,Spagna R.
;
_diffrn_ambient_temperature 190(1)
_diffrn_detector_area_resol_mean 13.6612
_diffrn_measured_fraction_theta_full 0.967
_diffrn_measured_fraction_theta_max 0.967
_diffrn_measurement_device_type 'Mercury2 (2x2 bin mode)'
_diffrn_measurement_method dtprofit.ref
_diffrn_radiation_monochromator graphite
_diffrn_radiation_source 'fine-focus sealed tube'
_diffrn_radiation_type MoK\a
_diffrn_radiation_wavelength 0.71073
_diffrn_reflns_av_R_equivalents 0.1382
_diffrn_reflns_av_sigmaI/netI 0.0639
_diffrn_reflns_limit_h_max 14
_diffrn_reflns_limit_h_min -15
_diffrn_reflns_limit_k_max 19
_diffrn_reflns_limit_k_min -19
_diffrn_reflns_limit_l_max 23
_diffrn_reflns_limit_l_min -22
_diffrn_reflns_number 31971
_diffrn_reflns_theta_full 25.00
_diffrn_reflns_theta_max 25.00
_diffrn_reflns_theta_min 1.82
_exptl_absorpt_coefficient_mu 1.961
_exptl_absorpt_correction_T_max 1.0000
_exptl_absorpt_correction_T_min 0.7351
_exptl_absorpt_correction_type multi-scan
_exptl_absorpt_process_details 'DENZO and Scalepack (Otwinoski and Minor, 1997)'
_exptl_crystal_colour Yellow
_exptl_crystal_density_diffrn 1.662
_exptl_crystal_density_method 'not measured'
_exptl_crystal_description Block
_exptl_crystal_F_000 4008
_exptl_crystal_preparation Luminescent
_exptl_crystal_recrystallization_method 'Vapour deposition'
_exptl_crystal_size_max 0.16
_exptl_crystal_size_mid 0.15
_exptl_crystal_size_min 0.11
_refine_diff_density_max 1.360
_refine_diff_density_min -1.038
_refine_diff_density_rms 0.147
_refine_ls_extinction_method none
_refine_ls_goodness_of_fit_ref 1.097
_refine_ls_hydrogen_treatment constr
_refine_ls_matrix_type full
_refine_ls_number_parameters 532
_refine_ls_number_reflns 6779
_refine_ls_number_restraints 381
_refine_ls_restrained_S_all 1.086
_refine_ls_R_factor_all 0.1211
_refine_ls_R_factor_gt 0.0781
_refine_ls_shift/su_max 0.072
_refine_ls_shift/su_mean 0.008
_refine_ls_structure_factor_coef Fsqd
_refine_ls_weighting_details 'calc w=1/[\s^2^(Fo^2^)+(0.2000P)^2^+0.0000P] where P=(Fo^2^+2Fc^2^)/3'
_refine_ls_weighting_scheme calc
_refine_ls_wR_factor_gt 0.2313
_refine_ls_wR_factor_ref 0.2839
_reflns_number_gt 4234
_reflns_number_total 6779
_reflns_threshold_expression >2sigma(I)
_cod_data_source_file c8tc02426j2.cif
_cod_data_source_block cluster-1
_cod_depositor_comments
;
The following automatic conversions were performed:

data item '_exptl_absorpt_correction_type' value 'Multi-scan' was
changed to 'multi-scan' in accordance with the
/home/saulius/struct/COD-crude-data/automatic-downloads/DataCite-retrospective/RSC/depositions/lib/dictionaries/cif_core.dic
dictionary named 'cif_core.dic' version 2.4.2 last updated on
2011-04-26.

data item '_symmetry_cell_setting' value 'Orthorhombic' was changed
to 'orthorhombic' in accordance with the
/home/saulius/struct/COD-crude-data/automatic-downloads/DataCite-retrospective/RSC/depositions/lib/dictionaries/cif_core.dic
dictionary named 'cif_core.dic' version 2.4.2 last updated on
2011-04-26.

Automatic conversion script
Id: cif_fix_values 6909 2019-04-08 15:41:33Z antanas 
;
_cod_original_sg_symbol_H-M Pbca
_cod_database_code 7237368

loop_
_symmetry_equiv_pos_as_xyz
'x, y, z'
'-x+1/2, -y, z+1/2'
'-x, y+1/2, -z+1/2'
'x+1/2, -y+1/2, -z'
'-x, -y, -z'
'x-1/2, y, -z-1/2'
'x, -y-1/2, z-1/2'
'-x-1/2, y-1/2, z'

loop_
_atom_site_label
_atom_site_type_symbol
_atom_site_fract_x
_atom_site_fract_y
_atom_site_fract_z
_atom_site_U_iso_or_equiv
_atom_site_adp_type
_atom_site_occupancy
_atom_site_symmetry_multiplicity
_atom_site_calc_flag
_atom_site_refinement_flags
Nd1 Nd 0.61615(4) 1.28397(3) 0.30314(2) 0.0524(2) Uani 1 1 d U
Zn1 Zn 0.55839(10) 1.16309(8) 0.39645(8) 0.1175(7) Uani 1 1 d DU
N1 N 0.5588(8) 0.8445(6) 0.5609(5) 0.129(4) Uani 1 1 d DU
N2 N 0.6414(8) 1.1062(6) 0.4429(5) 0.133(4) Uani 1 1 d U
N3 N 0.6032(8) 1.2881(6) 0.1869(5) 0.113(4) Uani 1 1 d U
O1 O 0.5081(5) 0.6397(4) 0.6857(3) 0.090(3) Uani 1 1 d U
O2 O 0.4859(5) 0.7484(4) 0.6355(3) 0.087(2) Uani 1 1 d U
O3 O 0.6676(5) 1.2035(4) 0.3599(3) 0.087(3) Uani 1 1 d U
O4 O 0.7738(5) 1.2707(4) 0.3043(3) 0.091(3) Uani 1 1 d U
O5 O 0.6702(5) 1.3837(4) 0.2791(3) 0.079(2) Uani 1 1 d U
O6 O 0.6496(5) 1.3375(4) 0.3822(3) 0.093(3) Uani 1 1 d U
O7 O 0.5332(6) 1.1114(4) 0.3330(4) 0.116(3) Uani 1 1 d U
O8 O 0.5558(5) 1.1904(4) 0.2693(3) 0.094(3) Uani 1 1 d U
O9 O 0.6706(7) 1.2634(5) 0.2110(4) 0.119(3) Uani 1 1 d U
O10 O 0.5475(5) 1.3098(4) 0.2148(3) 0.085(3) Uani 1 1 d U
O11 O 0.6031(7) 1.2742(6) 0.1366(5) 0.148(4) Uani 1 1 d U
O1W O 0.5985(13) 1.2451(8) 0.4616(8) 0.314(5) Uani 1 1 d DU
H1WB H 0.6386 1.2284 0.4798 0.377 Uiso 1 1 d R
H1WA H 0.5588 1.2542 0.4836 0.377 Uiso 1 1 d R
C1 C 0.5221(9) 0.5799(6) 0.7167(5) 0.099(4) Uani 1 1 d U
H1B H 0.4758 0.5728 0.7410 0.148 Uiso 1 1 calc R
H1C H 0.5730 0.5840 0.7374 0.148 Uiso 1 1 calc R
H1D H 0.5269 0.5435 0.6921 0.148 Uiso 1 1 calc R
C2 C 0.5705(7) 0.6591(6) 0.6487(5) 0.077(3) Uani 1 1 d U
C3 C 0.6355(8) 0.6157(7) 0.6368(6) 0.100(4) Uani 1 1 d U
H3A H 0.6383 0.5740 0.6520 0.120 Uiso 1 1 calc R
C4 C 0.6944(11) 0.6382(9) 0.6017(7) 0.153(4) Uani 1 1 d U
H4A H 0.7406 0.6120 0.5940 0.184 Uiso 1 1 calc R
C5 C 0.6882(12) 0.7005(8) 0.5761(8) 0.146(4) Uani 1 1 d U
H5A H 0.7289 0.7158 0.5519 0.176 Uiso 1 1 calc R
C6 C 0.6154(8) 0.7384(8) 0.5899(6) 0.105(4) Uani 1 1 d U
C7 C 0.5552(7) 0.7173(6) 0.6239(5) 0.076(3) Uani 1 1 d U
C8 C 0.6138(10) 0.7958(7) 0.5626(7) 0.128(4) Uani 1 1 d DU
H8A H 0.6605 0.8026 0.5406 0.153 Uiso 1 1 calc R
C9 C 0.5761(16) 0.8865(6) 0.5057(5) 0.260(5) Uani 1 1 d DU
C10 C 0.5987(16) 0.8660(10) 0.4525(6) 0.263(5) Uani 1 1 d DU
H10A H 0.6019 0.8215 0.4447 0.316 Uiso 1 1 calc R
C11 C 0.6168(10) 0.9134(6) 0.4098(7) 0.151(5) Uani 1 1 d DU
H11A H 0.6232 0.8995 0.3739 0.182 Uiso 1 1 calc R
C12 C 0.6251(12) 0.9837(8) 0.4234(6) 0.177(5) Uani 1 1 d DU
H12A H 0.6368 1.0153 0.3971 0.212 Uiso 1 1 calc R
C13 C 0.6132(8) 1.0007(6) 0.4825(5) 0.100(4) Uani 1 1 d DU
C14 C 0.6135(11) 1.0612(10) 0.4967(8) 0.156(5) Uani 1 1 d U
C15 C 0.5914(13) 1.0851(10) 0.5420(8) 0.170(5) Uani 1 1 d U
H15A H 0.5789 1.1294 0.5457 0.204 Uiso 1 1 calc R
C16 C 0.5863(10) 1.0400(6) 0.5884(6) 0.123(4) Uani 1 1 d DU
H16A H 0.5887 1.0555 0.6241 0.147 Uiso 1 1 calc R
C17 C 0.5772(13) 0.9694(7) 0.5769(6) 0.174(5) Uani 1 1 d DU
H17A H 0.5654 0.9388 0.6040 0.209 Uiso 1 1 calc R
C18 C 0.5885(9) 0.9512(6) 0.5192(5) 0.113(4) Uani 1 1 d DU
C19 C 0.7218(10) 1.1155(7) 0.4486(6) 0.125(4) Uani 1 1 d U
H19A H 0.7480 1.0907 0.4755 0.150 Uiso 1 1 calc R
C20 C 0.7737(8) 1.1584(6) 0.4191(5) 0.082(3) Uani 1 1 d U
C21 C 0.8604(9) 1.1610(8) 0.4311(7) 0.124(4) Uani 1 1 d U
H21A H 0.8802 1.1385 0.4616 0.149 Uiso 1 1 calc R
C22 C 0.9160(10) 1.1947(7) 0.4001(6) 0.118(4) Uani 1 1 d U
H22A H 0.9729 1.1927 0.4085 0.141 Uiso 1 1 calc R
C23 C 0.8916(8) 1.2298(7) 0.3590(7) 0.111(4) Uani 1 1 d U
H23A H 0.9306 1.2527 0.3381 0.133 Uiso 1 1 calc R
C24 C 0.8058(8) 1.2330(6) 0.3463(5) 0.080(3) Uani 1 1 d U
C25 C 0.7445(9) 1.1981(6) 0.3754(6) 0.092(4) Uani 1 1 d U
C26 C 0.8319(8) 1.2973(6) 0.2664(5) 0.093(4) Uani 1 1 d U
H26A H 0.8660 1.2628 0.2517 0.139 Uiso 1 1 calc R
H26B H 0.8671 1.3287 0.2845 0.139 Uiso 1 1 calc R
H26C H 0.8019 1.3184 0.2374 0.139 Uiso 1 1 calc R
C27 C 0.7060(9) 1.4848(4) 0.2103(2) 0.133(4) Uani 1 1 d DU
H27A H 0.6871 1.4454 0.1957 0.159 Uiso 1 1 calc R
C28 C 0.7298(8) 1.5360(3) 0.1758(4) 0.122(4) Uani 1 1 d DU
H28A H 0.7297 1.5282 0.1384 0.146 Uiso 1 1 calc R
C29 C 0.7536(9) 1.5977(4) 0.1938(2) 0.129(4) Uani 1 1 d DU
H29A H 0.7647 1.6319 0.1698 0.155 Uiso 1 1 calc R
C30 C 0.7599(8) 1.6050(4) 0.2501(2) 0.128(4) Uani 1 1 d DU
H30A H 0.7803 1.6440 0.2644 0.154 Uiso 1 1 calc R
C31 C 0.7359(7) 1.5546(3) 0.2854(4) 0.104(4) Uani 1 1 d DU
H31A H 0.7369 1.5623 0.3228 0.124 Uiso 1 1 calc R
C32 C 0.7106(7) 1.4930(3) 0.2666(3) 0.074(3) Uani 1 1 d DU
C33 C 0.6840(7) 1.4369(6) 0.3022(4) 0.068(3) Uani 1 1 d U
C34 C 0.6789(8) 1.4470(7) 0.3583(6) 0.101(4) Uani 1 1 d U
H34A H 0.6910 1.4888 0.3713 0.122 Uiso 1 1 calc R
C35 C 0.6567(8) 1.3984(6) 0.3969(5) 0.087(3) Uani 1 1 d U
C36 C 0.6507(11) 1.4125(8) 0.4538(7) 0.126(4) Uani 1 1 d U
C37 C 0.6174(18) 1.4693(15) 0.4710(7) 0.276(5) Uani 1 1 d DU
H37A H 0.5985 1.4998 0.4457 0.331 Uiso 1 1 calc R
C38 C 0.6106(17) 1.4836(9) 0.5295(6) 0.257(5) Uani 1 1 d DU
H38A H 0.6093 1.5268 0.5414 0.308 Uiso 1 1 calc R
C39 C 0.6062 1.4318 0.5682 0.222 Uani 1 1 d DU
H39B H 0.5744 1.4315 0.6000 0.266 Uiso 1 1 calc R
C40 C 0.6591(15) 1.3801(10) 0.5492(7) 0.254(5) Uani 1 1 d DU
H40A H 0.6963 1.3589 0.5726 0.305 Uiso 1 1 calc R
C41 C 0.6524(15) 1.3618(13) 0.4908(7) 0.230(5) Uani 1 1 d DU
H41A H 0.6495 1.3182 0.4797 0.276 Uiso 1 1 calc R
C42 C 0.5031(14) 1.0877(10) 0.2332(8) 0.184(5) Uani 1 1 d U
H42A H 0.5047 1.1126 0.2000 0.276 Uiso 1 1 calc R
H42B H 0.4476 1.0706 0.2386 0.276 Uiso 1 1 calc R
H42C H 0.5425 1.0522 0.2308 0.276 Uiso 1 1 calc R
C43 C 0.5275(10) 1.1336(8) 0.2831(6) 0.119(4) Uani 1 1 d U

loop_
_atom_site_aniso_label
_atom_site_aniso_U_11
_atom_site_aniso_U_22
_atom_site_aniso_U_33
_atom_site_aniso_U_23
_atom_site_aniso_U_13
_atom_site_aniso_U_12
Nd1 0.0596(4) 0.0321(4) 0.0654(4) 0.0093(3) 0.0005(3) -0.0066(3)
Zn1 0.0912(11) 0.0895(11) 0.1719(15) 0.0664(10) 0.0023(11) -0.0120(9)
N1 0.128(6) 0.124(6) 0.133(6) 0.034(5) 0.006(5) -0.014(5)
N2 0.127(6) 0.128(6) 0.143(6) 0.031(5) -0.003(5) -0.021(5)
N3 0.118(6) 0.115(6) 0.107(6) 0.010(5) -0.008(5) -0.009(5)
O1 0.095(5) 0.079(4) 0.095(5) 0.010(4) -0.004(4) -0.004(4)
O2 0.086(4) 0.071(4) 0.104(5) 0.009(4) 0.016(4) 0.003(4)
O3 0.081(4) 0.080(4) 0.101(5) 0.025(4) -0.004(4) -0.009(4)
O4 0.083(5) 0.089(5) 0.100(5) 0.018(4) 0.007(4) -0.001(4)
O5 0.082(4) 0.066(4) 0.088(4) 0.003(4) 0.011(4) -0.006(4)
O6 0.105(5) 0.088(5) 0.086(4) 0.007(4) 0.008(4) -0.011(4)
O7 0.115(5) 0.099(5) 0.135(5) 0.014(4) 0.000(4) -0.025(4)
O8 0.110(5) 0.073(4) 0.100(5) 0.010(4) -0.013(4) -0.011(4)
O9 0.122(5) 0.115(5) 0.120(5) -0.011(4) 0.007(4) -0.007(5)
O10 0.093(5) 0.080(4) 0.081(4) 0.004(4) 0.010(4) 0.014(4)
O11 0.148(6) 0.162(6) 0.134(6) -0.002(5) -0.013(5) 0.001(5)
O1W 0.309(7) 0.313(8) 0.320(8) 0.006(6) -0.010(6) -0.009(6)
C1 0.107(6) 0.090(6) 0.099(6) 0.017(5) -0.012(5) 0.003(5)
C2 0.074(5) 0.075(5) 0.081(5) 0.003(5) 0.006(5) -0.001(5)
C3 0.096(6) 0.102(6) 0.101(6) 0.007(5) 0.002(5) 0.004(5)
C4 0.157(7) 0.152(7) 0.151(7) 0.013(6) 0.009(6) 0.011(6)
C5 0.148(7) 0.140(7) 0.152(7) 0.011(5) 0.013(6) 0.005(6)
C6 0.104(6) 0.101(6) 0.110(6) 0.010(5) 0.003(5) -0.006(5)
C7 0.077(6) 0.076(6) 0.075(5) 0.006(5) 0.012(5) -0.010(5)
C8 0.124(7) 0.125(7) 0.134(7) 0.013(5) -0.003(5) 0.002(5)
C9 0.261(8) 0.258(8) 0.261(8) 0.000(6) 0.002(6) -0.001(6)
C10 0.268(8) 0.262(8) 0.260(8) 0.004(6) 0.005(6) 0.001(6)
C11 0.153(7) 0.148(7) 0.152(7) 0.004(6) 0.007(6) -0.001(6)
C12 0.173(7) 0.176(7) 0.181(7) 0.010(6) 0.005(6) -0.002(6)
C13 0.109(6) 0.086(6) 0.104(6) -0.001(5) 0.002(5) -0.002(5)
C14 0.159(7) 0.154(7) 0.156(7) -0.015(6) 0.003(6) -0.009(6)
C15 0.172(7) 0.168(7) 0.169(7) 0.007(6) -0.005(6) -0.015(6)
C16 0.129(6) 0.124(7) 0.115(6) 0.010(5) -0.004(5) -0.018(5)
C17 0.169(7) 0.180(7) 0.174(7) 0.007(6) 0.003(6) -0.005(6)
C18 0.108(6) 0.111(6) 0.119(6) -0.003(5) -0.003(5) -0.007(5)
C19 0.123(6) 0.122(6) 0.131(7) 0.010(5) -0.002(5) -0.004(5)
C20 0.080(6) 0.080(6) 0.087(6) 0.012(5) 0.003(5) -0.006(5)
C21 0.120(7) 0.126(7) 0.126(7) 0.011(5) -0.006(5) -0.001(5)
C22 0.116(6) 0.121(6) 0.116(6) 0.018(5) 0.002(5) -0.012(5)
C23 0.103(6) 0.110(6) 0.119(6) 0.014(5) -0.007(5) 0.007(5)
C24 0.076(5) 0.083(6) 0.082(6) 0.002(5) 0.003(5) -0.005(5)
C25 0.090(6) 0.089(6) 0.098(6) 0.005(5) -0.001(5) -0.002(5)
C26 0.088(6) 0.101(6) 0.088(6) 0.019(5) 0.015(5) -0.004(5)
C27 0.141(7) 0.125(7) 0.132(7) 0.006(5) 0.009(5) -0.007(5)
C28 0.137(7) 0.114(6) 0.114(6) 0.001(5) 0.006(5) -0.009(5)
C29 0.137(7) 0.123(7) 0.127(7) 0.000(5) 0.001(5) -0.004(5)
C30 0.135(6) 0.125(7) 0.124(7) 0.002(5) 0.008(5) -0.010(5)
C31 0.117(6) 0.088(6) 0.106(6) 0.011(5) 0.002(5) -0.018(5)
C32 0.083(5) 0.062(5) 0.078(5) -0.002(5) -0.007(5) -0.007(5)
C33 0.079(6) 0.060(5) 0.065(5) 0.005(4) 0.001(4) -0.004(4)
C34 0.115(6) 0.092(6) 0.098(6) 0.004(5) 0.004(5) -0.016(5)
C35 0.095(6) 0.086(6) 0.080(6) 0.002(5) 0.003(5) -0.010(5)
C36 0.133(6) 0.122(7) 0.124(7) 0.007(5) 0.003(5) -0.002(5)
C37 0.280(8) 0.276(8) 0.272(8) 0.002(6) 0.003(6) 0.000(6)
C38 0.267(8) 0.250(8) 0.253(8) -0.003(6) 0.010(6) -0.014(6)
C39 0.232 0.218 0.215 -0.009 -0.003 0.002
C40 0.250(8) 0.261(8) 0.252(8) 0.002(6) -0.001(6) 0.014(6)
C41 0.232(7) 0.232(8) 0.224(8) -0.004(6) -0.004(6) 0.009(6)
C42 0.187(7) 0.178(7) 0.188(7) -0.008(6) -0.005(6) -0.006(6)
C43 0.119(6) 0.119(7) 0.118(6) -0.004(5) -0.002(5) -0.008(5)

loop_
_atom_type_symbol
_atom_type_description
_atom_type_scat_dispersion_real
_atom_type_scat_dispersion_imag
_atom_type_scat_source
C C 0.0033 0.0016 'International Tables Vol C Tables 4.2.6.8 and 6.1.1.4'
H H 0.0000 0.0000 'International Tables Vol C Tables 4.2.6.8 and 6.1.1.4'
N N 0.0061 0.0033 'International Tables Vol C Tables 4.2.6.8 and 6.1.1.4'
O O 0.0106 0.0060 'International Tables Vol C Tables 4.2.6.8 and 6.1.1.4'
Zn Zn 0.2839 1.4301 'International Tables Vol C Tables 4.2.6.8 and 6.1.1.4'
Nd Nd -0.1943 3.0179 'International Tables Vol C Tables 4.2.6.8 and 6.1.1.4'

loop_
_geom_angle_atom_site_label_1
_geom_angle_atom_site_label_2
_geom_angle_atom_site_label_3
_geom_angle
_geom_angle_site_symmetry_1
_geom_angle_site_symmetry_3
O5 Nd1 O6 72.9(3) . .
O5 Nd1 O8 143.7(3) . .
O6 Nd1 O8 143.3(3) . .
O5 Nd1 O3 131.0(3) . .
O6 Nd1 O3 75.3(3) . .
O8 Nd1 O3 76.9(3) . .
O5 Nd1 O2 133.4(3) . 5_676
O6 Nd1 O2 75.5(3) . 5_676
O8 Nd1 O2 72.7(3) . 5_676
O3 Nd1 O2 69.7(3) . 5_676
O5 Nd1 O9 77.4(3) . .
O6 Nd1 O9 141.1(3) . .
O8 Nd1 O9 70.9(3) . .
O3 Nd1 O9 107.9(3) . .
O2 Nd1 O9 142.9(3) 5_676 .
O5 Nd1 O10 75.7(3) . .
O6 Nd1 O10 137.7(3) . .
O8 Nd1 O10 71.2(3) . .
O3 Nd1 O10 146.6(3) . .
O2 Nd1 O10 108.5(3) 5_676 .
O9 Nd1 O10 52.4(3) . .
O5 Nd1 O4 74.0(3) . .
O6 Nd1 O4 79.1(3) . .
O8 Nd1 O4 109.3(3) . .
O3 Nd1 O4 64.1(3) . .
O2 Nd1 O4 131.4(3) 5_676 .
O9 Nd1 O4 69.0(3) . .
O10 Nd1 O4 118.1(3) . .
O5 Nd1 O1 76.9(3) . 5_676
O6 Nd1 O1 78.2(3) . 5_676
O8 Nd1 O1 103.0(3) . 5_676
O3 Nd1 O1 130.6(3) . 5_676
O2 Nd1 O1 63.6(3) 5_676 5_676
O9 Nd1 O1 118.7(3) . 5_676
O10 Nd1 O1 67.6(3) . 5_676
O4 Nd1 O1 147.3(3) . 5_676
O5 Nd1 N3 75.2(3) . .
O6 Nd1 N3 147.9(3) . .
O8 Nd1 N3 68.5(3) . .
O3 Nd1 N3 130.4(3) . .
O2 Nd1 N3 127.3(3) 5_676 .
O9 Nd1 N3 27.6(3) . .
O10 Nd1 N3 24.8(3) . .
O4 Nd1 N3 95.0(3) . .
O1 Nd1 N3 91.9(3) 5_676 .
O5 Nd1 Zn1 153.9(2) . .
O6 Nd1 Zn1 81.0(2) . .
O8 Nd1 Zn1 62.4(2) . .
O3 Nd1 Zn1 36.2(2) . .
O2 Nd1 Zn1 35.5(2) 5_676 .
O9 Nd1 Zn1 125.1(3) . .
O10 Nd1 Zn1 127.3(2) . .
O4 Nd1 Zn1 100.29(18) . .
O1 Nd1 Zn1 99.11(18) 5_676 .
N3 Nd1 Zn1 130.9(3) . .
O7 Zn1 O2 95.8(4) . 5_676
O7 Zn1 N2 105.5(5) . .
O2 Zn1 N2 153.4(4) 5_676 .
O7 Zn1 O3 92.5(4) . .
O2 Zn1 O3 77.4(3) 5_676 .
N2 Zn1 O3 85.9(4) . .
O7 Zn1 N1 100.0(4) . 5_676
O2 Zn1 N1 87.2(4) 5_676 5_676
N2 Zn1 N1 104.1(5) . 5_676
O3 Zn1 N1 161.1(4) . 5_676
O7 Zn1 O1W 167.7(5) . .
O2 Zn1 O1W 74.7(5) 5_676 .
N2 Zn1 O1W 81.8(6) . .
O3 Zn1 O1W 78.0(5) . .
N1 Zn1 O1W 87.6(6) 5_676 .
O7 Zn1 Nd1 85.0(3) . .
O2 Zn1 Nd1 39.8(2) 5_676 .
N2 Zn1 Nd1 125.6(4) . .
O3 Zn1 Nd1 39.9(2) . .
N1 Zn1 Nd1 126.9(3) 5_676 .
O1W Zn1 Nd1 82.7(5) . .
C8 N1 C9 108.0(12) . .
C8 N1 Zn1 120.4(10) . 5_676
C9 N1 Zn1 126.3(11) . 5_676
C19 N2 C14 104.9(12) . .
C19 N2 Zn1 126.7(11) . .
C14 N2 Zn1 124.6(10) . .
O10 N3 O11 129.5(13) . .
O10 N3 O9 118.9(12) . .
O11 N3 O9 110.5(12) . .
O10 N3 Nd1 59.8(7) . .
O11 N3 Nd1 164.8(10) . .
O9 N3 Nd1 59.1(6) . .
C2 O1 C1 117.7(9) . .
C2 O1 Nd1 116.8(6) . 5_676
C1 O1 Nd1 125.4(7) . 5_676
C7 O2 Zn1 128.5(7) . 5_676
C7 O2 Nd1 126.8(7) . 5_676
Zn1 O2 Nd1 104.7(3) 5_676 5_676
C25 O3 Zn1 128.4(8) . .
C25 O3 Nd1 125.3(8) . .
Zn1 O3 Nd1 103.9(3) . .
C24 O4 C26 117.3(10) . .
C24 O4 Nd1 115.8(7) . .
C26 O4 Nd1 126.8(7) . .
C33 O5 Nd1 136.5(7) . .
C35 O6 Nd1 135.5(8) . .
C43 O7 Zn1 125.5(9) . .
C43 O8 Nd1 143.3(9) . .
N3 O9 Nd1 93.4(8) . .
N3 O10 Nd1 95.3(8) . .
Zn1 O1W H1WB 105.6 . .
Zn1 O1W H1WA 112.2 . .
H1WB O1W H1WA 108.2 . .
O1 C1 H1B 109.5 . .
O1 C1 H1C 109.5 . .
H1B C1 H1C 109.5 . .
O1 C1 H1D 109.5 . .
H1B C1 H1D 109.5 . .
H1C C1 H1D 109.5 . .
C7 C2 C3 126.6(12) . .
C7 C2 O1 114.1(10) . .
C3 C2 O1 118.9(11) . .
C4 C3 C2 115.6(14) . .
C4 C3 H3A 122.2 . .
C2 C3 H3A 122.2 . .
C3 C4 C5 122.5(17) . .
C3 C4 H4A 118.8 . .
C5 C4 H4A 118.8 . .
C4 C5 C6 115.7(16) . .
C4 C5 H5A 122.1 . .
C6 C5 H5A 122.1 . .
C7 C6 C8 124.9(14) . .
C7 C6 C5 123.5(14) . .
C8 C6 C5 111.6(14) . .
O2 C7 C6 125.8(12) . .
O2 C7 C2 118.7(11) . .
C6 C7 C2 115.5(12) . .
N1 C8 C6 132.8(15) . .
N1 C8 H8A 113.6 . .
C6 C8 H8A 113.6 . .
C18 C9 C10 118.0(15) . .
C18 C9 N1 109.3(11) . .
C10 C9 N1 130.9(13) . .
C9 C10 C11 121.1(17) . .
C9 C10 H10A 119.5 . .
C11 C10 H10A 119.4 . .
C10 C11 C12 120.1(15) . .
C10 C11 H11A 120.0 . .
C12 C11 H11A 119.9 . .
C11 C12 C13 115.5(13) . .
C11 C12 H12A 122.3 . .
C13 C12 H12A 122.3 . .
C14 C13 C18 121.2(14) . .
C14 C13 C12 118.9(14) . .
C18 C13 C12 119.0(12) . .
C13 C14 C15 128(2) . .
C13 C14 N2 108.6(15) . .
C15 C14 N2 123.7(19) . .
C14 C15 C16 117.0(19) . .
C14 C15 H15A 121.5 . .
C16 C15 H15A 121.5 . .
C15 C16 C17 118.1(15) . .
C15 C16 H16A 120.9 . .
C17 C16 H16A 120.9 . .
C18 C17 C16 114.7(13) . .
C18 C17 H17A 122.7 . .
C16 C17 H17A 122.7 . .
C9 C18 C13 125.1(12) . .
C9 C18 C17 117.1(12) . .
C13 C18 C17 117.8(11) . .
N2 C19 C20 127.9(14) . .
N2 C19 H19A 116.1 . .
C20 C19 H19A 116.1 . .
C19 C20 C25 123.4(12) . .
C19 C20 C21 119.4(13) . .
C25 C20 C21 117.1(12) . .
C22 C21 C20 122.7(15) . .
C22 C21 H21A 118.6 . .
C20 C21 H21A 118.6 . .
C23 C22 C21 121.5(16) . .
C23 C22 H22A 119.3 . .
C21 C22 H22A 119.3 . .
C22 C23 C24 119.3(14) . .
C22 C23 H23A 120.4 . .
C24 C23 H23A 120.3 . .
O4 C24 C23 123.4(11) . .
O4 C24 C25 113.8(11) . .
C23 C24 C25 122.8(12) . .
O3 C25 C24 117.9(12) . .
O3 C25 C20 125.6(12) . .
C24 C25 C20 116.4(12) . .
O4 C26 H26A 109.5 . .
O4 C26 H26B 109.5 . .
H26A C26 H26B 109.5 . .
O4 C26 H26C 109.5 . .
H26A C26 H26C 109.5 . .
H26B C26 H26C 109.5 . .
C32 C27 C28 119.7(8) . .
C32 C27 H27A 120.2 . .
C28 C27 H27A 120.2 . .
C29 C28 C27 124.2(8) . .
C29 C28 H28A 117.9 . .
C27 C28 H28A 117.9 . .
C28 C29 C30 115.5(8) . .
C28 C29 H29A 122.2 . .
C30 C29 H29A 122.2 . .
C29 C30 C31 121.0(8) . .
C29 C30 H30A 119.5 . .
C31 C30 H30A 119.5 . .
C32 C31 C30 122.5(8) . .
C32 C31 H31A 118.8 . .
C30 C31 H31A 118.8 . .
C27 C32 C31 116.7(7) . .
C27 C32 C33 118.0(7) . .
C31 C32 C33 125.2(7) . .
O5 C33 C34 124.7(11) . .
O5 C33 C32 116.8(9) . .
C34 C33 C32 118.5(10) . .
C33 C34 C35 124.7(12) . .
C33 C34 H34A 117.6 . .
C35 C34 H34A 117.6 . .
O6 C35 C34 120.5(12) . .
O6 C35 C36 117.3(12) . .
C34 C35 C36 121.8(13) . .
C41 C36 C37 116.7(18) . .
C41 C36 C35 119.3(15) . .
C37 C36 C35 120.6(16) . .
C36 C37 C38 121(2) . .
C36 C37 H37A 119.7 . .
C38 C37 H37A 119.7 . .
C39 C38 C37 120.4(18) . .
C39 C38 H38A 119.8 . .
C37 C38 H38A 119.8 . .
C38 C39 C40 107.7(12) . .
C38 C39 H39B 126.1 . .
C40 C39 H39B 126.2 . .
C39 C40 C41 117.2(18) . .
C39 C40 H40A 121.4 . .
C41 C40 H40A 121.4 . .
C36 C41 C40 117(2) . .
C36 C41 H41A 121.6 . .
C40 C41 H41A 121.8 . .
C43 C42 H42A 109.5 . .
C43 C42 H42B 109.5 . .
H42A C42 H42B 109.5 . .
C43 C42 H42C 109.5 . .
H42A C42 H42C 109.5 . .
H42B C42 H42C 109.5 . .
O8 C43 O7 122.1(14) . .
O8 C43 C42 114.6(14) . .
O7 C43 C42 122.1(14) . .

loop_
_geom_bond_atom_site_label_1
_geom_bond_atom_site_label_2
_geom_bond_distance
_geom_bond_site_symmetry_2
Nd1 O5 2.288(7) .
Nd1 O6 2.286(8) .
Nd1 O8 2.294(8) .
Nd1 O3 2.302(8) .
Nd1 O2 2.309(8) 5_676
Nd1 O9 2.455(10) .
Nd1 O10 2.481(8) .
Nd1 O4 2.525(9) .
Nd1 O1 2.533(8) 5_676
Nd1 N3 2.857(12) .
Nd1 Zn1 3.4874(18) .
Zn1 O7 1.921(10) .
Zn1 O2 2.093(8) 5_676
Zn1 N2 2.096(13) .
Zn1 O3 2.123(8) .
Zn1 N1 2.143(12) 5_676
Zn1 O1W 2.400(16) .
N1 C8 1.325(18) .
N1 C9 1.625(16) .
N1 Zn1 2.143(12) 5_676
N2 C19 1.301(19) .
N2 C14 1.67(2) .
N3 O10 1.205(14) .
N3 O11 1.264(17) .
N3 O9 1.324(16) .
O1 C2 1.402(14) .
O1 C1 1.456(14) .
O1 Nd1 2.533(8) 5_676
O2 C7 1.304(14) .
O2 Zn1 2.093(8) 5_676
O2 Nd1 2.309(8) 5_676
O3 C25 1.287(15) .
O4 C24 1.382(14) .
O4 C26 1.419(15) .
O5 C33 1.244(13) .
O6 C35 1.300(15) .
O7 C43 1.307(18) .
O8 C43 1.287(18) .
O1W H1WB 0.8500 .
O1W H1WA 0.8501 .
C1 H1B 0.9600 .
C1 H1C 0.9600 .
C1 H1D 0.9600 .
C2 C7 1.357(16) .
C2 C3 1.393(17) .
C3 C4 1.35(2) .
C3 H3A 0.9300 .
C4 C5 1.42(2) .
C4 H4A 0.9300 .
C5 C6 1.43(2) .
C5 H5A 0.9300 .
C6 C7 1.343(18) .
C6 C8 1.35(2) .
C8 H8A 0.9300 .
C9 C18 1.378(16) .
C9 C10 1.415(19) .
C10 C11 1.45(2) .
C10 H10A 0.9300 .
C11 C12 1.479(18) .
C11 H11A 0.9300 .
C12 C13 1.502(17) .
C12 H12A 0.9300 .
C13 C14 1.28(2) .
C13 C18 1.409(15) .
C14 C15 1.26(3) .
C15 C16 1.46(2) .
C15 H15A 0.9300 .
C16 C17 1.476(17) .
C16 H16A 0.9300 .
C17 C18 1.472(17) .
C17 H17A 0.9300 .
C19 C20 1.405(19) .
C19 H19A 0.9300 .
C20 C25 1.421(17) .
C20 C21 1.413(19) .
C21 C22 1.35(2) .
C21 H21A 0.9300 .
C22 C23 1.30(2) .
C22 H22A 0.9300 .
C23 C24 1.403(17) .
C23 H23A 0.9300 .
C24 C25 1.404(17) .
C26 H26A 0.9600 .
C26 H26B 0.9600 .
C26 H26C 0.9600 .
C27 C32 1.391(7) .
C27 C28 1.396(8) .
C27 H27A 0.9300 .
C28 C29 1.387(8) .
C28 H28A 0.9300 .
C29 C30 1.391(7) .
C29 H29A 0.9300 .
C30 C31 1.397(8) .
C30 H30A 0.9300 .
C31 C32 1.398(8) .
C31 H31A 0.9300 .
C32 C33 1.502(13) .
C33 C34 1.391(17) .
C34 C35 1.417(18) .
C34 H34A 0.9300 .
C35 C36 1.43(2) .
C36 C41 1.38(3) .
C36 C37 1.34(3) .
C37 C38 1.47(2) .
C37 H37A 0.9300 .
C38 C39 1.421(17) .
C38 H38A 0.9300 .
C39 C40 1.427(19) .
C39 H39B 0.9300 .
C40 C41 1.48(2) .
C40 H40A 0.9300 .
C41 H41A 0.9300 .
C42 C43 1.59(2) .
C42 H42A 0.9600 .
C42 H42B 0.9600 .
C42 H42C 0.9600 .
